data_2216665
loop_
_publ_author_name
'Augustine, A. P. T'
'Ramkumar, V.'
'Charles C. Kanakam'

_publ_section_title
1'-Methyl-4'-phenylacenaphthene-1-spiro-2'-pyrrolidine-3'-spiro-3''-benzo[<i>g</i>]chroman-2,4''-dione
_journal_coeditor_code NC2069
_journal_issue 12
_journal_name_full 'Acta Crystallographica Section E'
_journal_page_first o4717
_journal_page_last o4717
_journal_paper_doi 10.1107/S1600536807056796
_journal_volume 63
_journal_year 2007
_chemical_formula_iupac 'C34 H25 N O3'
_chemical_formula_moiety 'C34 H25 N O3'
_chemical_formula_sum 'C34 H25 N O3'
_chemical_formula_weight 495.55
_chemical_name_systematic
;
1'-Methyl-4'-phenylacenaphthene-1-spiro-2'-pyrrolidine-3'-spiro-3''-\
benzo[g]chroman-2,4''-dione
;
_space_group_IT_number 14
_symmetry_cell_setting monoclinic
_symmetry_space_group_name_Hall '-P 2ybc'
_symmetry_space_group_name_H-M 'P 1 21/c 1'
_atom_sites_solution_hydrogens geom
_atom_sites_solution_primary direct
_atom_sites_solution_secondary difmap
_audit_creation_method SHELXL-97
_cell_angle_alpha 90.00
_cell_angle_beta 95.1590(10)
_cell_angle_gamma 90.00
_cell_formula_units_Z 4
_cell_length_a 12.1286(4)
_cell_length_b 10.2211(4)
_cell_length_c 20.0589(7)
_cell_measurement_reflns_used 5912
_cell_measurement_temperature 297(2)
_cell_measurement_theta_max 27.95
_cell_measurement_theta_min 2.61
_cell_volume 2476.58(15)
_computing_cell_refinement 'APEX2 (Bruker, 2004)'
_computing_data_collection 'APEX2 (Bruker, 2004)'
_computing_data_reduction 'SAINT-Plus (Bruker, 2004)'
_computing_molecular_graphics 'ORTEP-3 (Farrugia, 1997)'
_computing_publication_material 'SHELXL97 (Sheldrick, 1997)'
_computing_structure_refinement 'SHELXL97 (Sheldrick, 1997)'
_computing_structure_solution 'SHELXS97 (Sheldrick, 1997)'
_diffrn_ambient_temperature 297(2)
_diffrn_measured_fraction_theta_full 0.995
_diffrn_measured_fraction_theta_max 0.979
_diffrn_measurement_device_type 'BRUKER APEXII CCD area-detector'
_diffrn_measurement_method '\f and \w scans'
_diffrn_radiation_monochromator graphite
_diffrn_radiation_source 'fine-focus sealed tube'
_diffrn_radiation_type MoK\a
_diffrn_radiation_wavelength 0.71073
_diffrn_reflns_av_R_equivalents 0.0239
_diffrn_reflns_av_sigmaI/netI 0.0319
_diffrn_reflns_limit_h_max 16
_diffrn_reflns_limit_h_min -10
_diffrn_reflns_limit_k_max 13
_diffrn_reflns_limit_k_min -12
_diffrn_reflns_limit_l_max 26
_diffrn_reflns_limit_l_min -26
_diffrn_reflns_number 17928
_diffrn_reflns_theta_full 25.00
_diffrn_reflns_theta_max 28.31
_diffrn_reflns_theta_min 2.75
_diffrn_standards_decay_% 0
_diffrn_standards_interval_time 0
_diffrn_standards_number 0
_exptl_absorpt_coefficient_mu 0.085
_exptl_absorpt_correction_T_max 0.9816
_exptl_absorpt_correction_T_min 0.9435
_exptl_absorpt_correction_type multi-scan
_exptl_absorpt_process_details '(SADABS; Bruker, 1999)'
_exptl_crystal_colour colourless
_exptl_crystal_density_diffrn 1.329
_exptl_crystal_density_method 'not measured'
_exptl_crystal_description Hexagonal
_exptl_crystal_F_000 1040
_exptl_crystal_size_max 0.45
_exptl_crystal_size_mid 0.35
_exptl_crystal_size_min 0.22
_refine_diff_density_max 0.231
_refine_diff_density_min -0.183
_refine_ls_extinction_method none
_refine_ls_goodness_of_fit_ref 0.921
_refine_ls_hydrogen_treatment constr
_refine_ls_matrix_type full
_refine_ls_number_parameters 344
_refine_ls_number_reflns 6036
_refine_ls_number_restraints 0
_refine_ls_restrained_S_all 0.921
_refine_ls_R_factor_all 0.0724
_refine_ls_R_factor_gt 0.0451
_refine_ls_shift/su_max 0.000
_refine_ls_shift/su_mean 0.000
_refine_ls_structure_factor_coef Fsqd
_refine_ls_weighting_details 'calc w=1/[\s^2^(Fo^2^)+(0.1000P)^2^+0.3555P] where P=(Fo^2^+2Fc^2^)/3'
_refine_ls_weighting_scheme calc
_refine_ls_wR_factor_gt 0.1301
_refine_ls_wR_factor_ref 0.1549
_reflns_number_gt 4156
_reflns_number_total 6036
_reflns_threshold_expression I>2\s(I)
_cod_data_source_file nc2069.cif
_cod_data_source_block I
_cod_depositor_comments
;
The following automatic conversions were performed:
'_symmetry_cell_setting' value 'Monoclinic' changed to 'monoclinic'
according to '/home/saulius/struct/CIF-dictionaries/cif_core.dic'
dictionary named 'cif_core.dic' version 2.4.1 from 2010-06-29.

Automatic conversion script
Id: cif_fix_enum 1527 2010-12-29 10:47:43Z saulius 

The following automatic conversions were performed:

'_symmetry_cell_setting' value 'Monoclinic' changed to 'monoclinic'
according to /home/saulius/struct/CIF-dictionaries/cif_core.dic
dictionary named 'cif_core.dic' version 2.4.1 from 2010-06-29.

Automatic conversion script
Id: cif_fix_values 1715 2011-07-08 13:25:40Z adriana 
;
_cod_original_sg_symbol_H-M P21/c
_cod_database_code 2216665
_cod_database_fobs_code 2216665

loop_
_symmetry_equiv_pos_as_xyz
'x, y, z'
'-x, y+1/2, -z+1/2'
'-x, -y, -z'
'x, -y-1/2, z-1/2'

loop_
_atom_site_type_symbol
_atom_site_label
_atom_site_fract_x
_atom_site_fract_y
_atom_site_fract_z
_atom_site_U_iso_or_equiv
_atom_site_adp_type
_atom_site_calc_flag
_atom_site_refinement_flags
_atom_site_occupancy
C C1 0.35562(12) 0.79445(14) 0.14386(7) 0.0373(3) Uani d . 1
C C2 0.27193(12) 0.67730(13) 0.12556(6) 0.0342(3) Uani d . 1
C C3 0.33599(12) 0.58849(15) 0.07938(7) 0.0381(3) Uani d . 1
H H3 0.3842 0.5325 0.1090 0.046 Uiso calc R 1
C C4 0.41132(14) 0.68527(17) 0.04820(8) 0.0473(4) Uani d . 1
H H4A 0.4720 0.6413 0.0292 0.057 Uiso calc R 1
H H4B 0.3708 0.7376 0.0139 0.057 Uiso calc R 1
C C5 0.30365(14) 0.93248(15) 0.12540(7) 0.0436(4) Uani d . 1
C C6 0.29813(13) 1.00698(15) 0.18812(8) 0.0434(4) Uani d . 1
C C7 0.25714(15) 1.12784(17) 0.20190(10) 0.0552(4) Uani d . 1
H H7 0.2224 1.1795 0.1681 0.066 Uiso calc R 1
C C8 0.26905(18) 1.17163(19) 0.26861(11) 0.0653(5) Uani d . 1
H H8 0.2406 1.2531 0.2787 0.078 Uiso calc R 1
C C9 0.32117(16) 1.0982(2) 0.31930(10) 0.0602(5) Uani d . 1
H H9 0.3285 1.1315 0.3626 0.072 Uiso calc R 1
C C10 0.42041(15) 0.8861(2) 0.35297(8) 0.0536(4) Uani d . 1
H H10 0.4306 0.9083 0.3981 0.064 Uiso calc R 1
C C11 0.45993(14) 0.77016(19) 0.33169(8) 0.0520(4) Uani d . 1
H H11 0.4977 0.7153 0.3629 0.062 Uiso calc R 1
C C12 0.44582(13) 0.72961(16) 0.26388(8) 0.0441(4) Uani d . 1
H H12 0.4743 0.6502 0.2507 0.053 Uiso calc R 1
C C13 0.38930(12) 0.81025(14) 0.21833(7) 0.0369(3) Uani d . 1
C C14 0.35039(12) 0.93059(15) 0.24003(7) 0.0388(3) Uani d . 1
C C15 0.36389(14) 0.97312(16) 0.30686(8) 0.0461(4) Uani d . 1
C C16 0.24100(11) 0.60543(14) 0.18841(7) 0.0347(3) Uani d . 1
C C17 0.16132(13) 0.72197(15) 0.09048(7) 0.0419(3) Uani d . 1
H H17A 0.1741 0.7637 0.0484 0.050 Uiso calc R 1
H H17B 0.1146 0.6462 0.0805 0.050 Uiso calc R 1
C C18 0.09846(12) 0.77554(15) 0.19539(8) 0.0398(3) Uani d . 1
C C19 0.02184(14) 0.84872(18) 0.22866(9) 0.0525(4) Uani d . 1
H H19 -0.0164 0.9177 0.2070 0.063 Uiso calc R 1
C C20 0.00443(15) 0.81791(18) 0.29231(10) 0.0571(5) Uani d . 1
H H20 -0.0485 0.8643 0.3134 0.069 Uiso calc R 1
C C21 0.04502(16) 0.6857(2) 0.39448(9) 0.0595(5) Uani d . 1
H H21 -0.0099 0.7297 0.4150 0.071 Uiso calc R 1
C C22 0.10542(17) 0.5923(2) 0.42892(8) 0.0606(5) Uani d . 1
H H22 0.0900 0.5701 0.4721 0.073 Uiso calc R 1
C C23 0.19058(16) 0.52959(19) 0.39951(8) 0.0552(4) Uani d . 1
H H23 0.2350 0.4697 0.4243 0.066 Uiso calc R 1
C C24 0.20999(14) 0.55504(16) 0.33427(8) 0.0448(4) Uani d . 1
H H24 0.2664 0.5108 0.3153 0.054 Uiso calc R 1
C C25 0.16043(11) 0.67574(14) 0.22682(7) 0.0349(3) Uani d . 1
C C26 0.14573(12) 0.64684(14) 0.29596(7) 0.0371(3) Uani d . 1
C C27 0.06414(13) 0.71733(17) 0.32784(8) 0.0466(4) Uani d . 1
C C28 0.26798(13) 0.49805(15) 0.03250(7) 0.0395(3) Uani d . 1
C C29 0.26325(14) 0.36576(16) 0.04875(8) 0.0466(4) Uani d . 1
H H29 0.3029 0.3356 0.0876 0.056 Uiso calc R 1
C C30 0.20093(16) 0.27821(18) 0.00855(9) 0.0545(4) Uani d . 1
H H30 0.1996 0.1902 0.0202 0.065 Uiso calc R 1
C C31 0.14078(15) 0.32166(19) -0.04877(9) 0.0564(5) Uani d . 1
H H31 0.0975 0.2635 -0.0755 0.068 Uiso calc R 1
C C32 0.14520(16) 0.45172(19) -0.06622(9) 0.0577(5) Uani d . 1
H H32 0.1051 0.4812 -0.1050 0.069 Uiso calc R 1
C C33 0.20885(15) 0.53873(17) -0.02653(8) 0.0509(4) Uani d . 1
H H33 0.2122 0.6259 -0.0395 0.061 Uiso calc R 1
C C34 0.52510(17) 0.8703(2) 0.09401(10) 0.0645(5) Uani d . 1
H H34A 0.5890 0.8363 0.0750 0.097 Uiso calc R 1
H H34B 0.5477 0.9130 0.1356 0.097 Uiso calc R 1
H H34C 0.4882 0.9322 0.0636 0.097 Uiso calc R 1
N N1 0.45024(11) 0.76404(13) 0.10573(6) 0.0442(3) Uani d . 1
O O1 0.28162(12) 0.97051(12) 0.06845(6) 0.0613(4) Uani d . 1
O O2 0.27806(10) 0.49797(11) 0.20330(5) 0.0510(3) Uani d . 1
O O3 0.10534(9) 0.81144(10) 0.13061(5) 0.0452(3) Uani d . 1

loop_
_atom_site_aniso_label
_atom_site_aniso_U_11
_atom_site_aniso_U_22
_atom_site_aniso_U_33
_atom_site_aniso_U_12
_atom_site_aniso_U_13
_atom_site_aniso_U_23
C1 0.0406(8) 0.0339(8) 0.0363(7) -0.0031(6) -0.0016(6) 0.0033(6)
C2 0.0363(7) 0.0312(7) 0.0343(7) 0.0015(6) -0.0016(6) 0.0013(5)
C3 0.0403(7) 0.0374(8) 0.0363(7) 0.0030(7) 0.0024(6) 0.0006(6)
C4 0.0518(9) 0.0499(10) 0.0411(8) -0.0036(8) 0.0083(7) -0.0016(7)
C5 0.0487(9) 0.0345(8) 0.0460(8) -0.0043(7) -0.0041(7) 0.0073(6)
C6 0.0446(8) 0.0328(8) 0.0526(8) -0.0050(7) 0.0024(7) 0.0039(6)
C7 0.0551(10) 0.0378(9) 0.0730(11) 0.0007(8) 0.0066(9) 0.0036(8)
C8 0.0660(12) 0.0420(10) 0.0901(15) -0.0002(9) 0.0189(11) -0.0149(9)
C9 0.0608(11) 0.0584(12) 0.0636(11) -0.0127(10) 0.0176(9) -0.0196(9)
C10 0.0521(10) 0.0697(12) 0.0385(8) -0.0162(9) 0.0017(7) -0.0062(7)
C11 0.0467(9) 0.0639(12) 0.0433(8) -0.0061(9) -0.0080(7) 0.0088(8)
C12 0.0397(8) 0.0455(9) 0.0457(8) -0.0002(7) -0.0033(7) 0.0047(7)
C13 0.0351(7) 0.0358(8) 0.0390(7) -0.0049(6) -0.0011(6) 0.0010(6)
C14 0.0360(7) 0.0377(8) 0.0425(7) -0.0086(6) 0.0020(6) -0.0006(6)
C15 0.0436(8) 0.0474(10) 0.0479(8) -0.0128(7) 0.0082(7) -0.0074(7)
C16 0.0332(7) 0.0311(7) 0.0387(7) 0.0001(6) -0.0014(6) 0.0011(5)
C17 0.0434(8) 0.0392(8) 0.0413(7) 0.0031(7) -0.0065(6) -0.0003(6)
C18 0.0346(7) 0.0344(8) 0.0491(8) 0.0004(6) -0.0036(6) -0.0045(6)
C19 0.0429(9) 0.0471(10) 0.0664(11) 0.0141(8) -0.0012(8) -0.0087(8)
C20 0.0438(9) 0.0564(11) 0.0719(12) 0.0084(9) 0.0094(8) -0.0202(9)
C21 0.0553(10) 0.0700(13) 0.0555(10) -0.0084(10) 0.0178(9) -0.0203(9)
C22 0.0698(12) 0.0723(13) 0.0408(8) -0.0168(11) 0.0105(8) -0.0088(8)
C23 0.0640(11) 0.0556(11) 0.0448(8) -0.0097(9) -0.0009(8) 0.0030(7)
C24 0.0464(8) 0.0429(9) 0.0451(8) -0.0044(7) 0.0038(7) 0.0000(6)
C25 0.0306(7) 0.0317(8) 0.0420(7) -0.0030(6) 0.0006(6) -0.0031(6)
C26 0.0333(7) 0.0357(8) 0.0420(7) -0.0082(6) 0.0019(6) -0.0063(6)
C27 0.0411(8) 0.0492(10) 0.0501(8) -0.0062(8) 0.0065(7) -0.0130(7)
C28 0.0423(8) 0.0385(8) 0.0380(7) 0.0030(7) 0.0054(6) -0.0029(6)
C29 0.0533(9) 0.0414(9) 0.0450(8) 0.0024(8) 0.0034(7) 0.0004(7)
C30 0.0625(11) 0.0397(9) 0.0622(10) -0.0056(8) 0.0110(9) -0.0062(8)
C31 0.0517(10) 0.0558(11) 0.0611(10) -0.0044(9) 0.0019(8) -0.0184(8)
C32 0.0595(11) 0.0628(12) 0.0481(9) 0.0091(9) -0.0104(8) -0.0089(8)
C33 0.0646(11) 0.0423(9) 0.0446(8) 0.0053(8) -0.0024(8) -0.0013(7)
C34 0.0606(11) 0.0632(13) 0.0715(12) -0.0205(10) 0.0154(10) 0.0014(9)
N1 0.0429(7) 0.0463(8) 0.0437(7) -0.0080(6) 0.0061(6) 0.0004(6)
O1 0.0836(9) 0.0477(7) 0.0498(7) 0.0006(7) -0.0093(6) 0.0156(5)
O2 0.0661(8) 0.0362(6) 0.0525(6) 0.0141(6) 0.0155(5) 0.0099(5)
O3 0.0451(6) 0.0404(6) 0.0484(6) 0.0109(5) -0.0052(5) 0.0025(5)

loop_
_atom_type_symbol
_atom_type_description
_atom_type_scat_dispersion_real
_atom_type_scat_dispersion_imag
_atom_type_scat_source
C C 0.0033 0.0016 'International Tables Vol C Tables 4.2.6.8 and 6.1.1.4'
H H 0.0000 0.0000 'International Tables Vol C Tables 4.2.6.8 and 6.1.1.4'
N N 0.0061 0.0033 'International Tables Vol C Tables 4.2.6.8 and 6.1.1.4'
O O 0.0106 0.0060 'International Tables Vol C Tables 4.2.6.8 and 6.1.1.4'

loop_
_geom_angle_atom_site_label_1
_geom_angle_atom_site_label_2
_geom_angle_atom_site_label_3
_geom_angle
N1 C1 C13 112.36(12)
N1 C1 C5 112.46(12)
C13 C1 C5 101.66(11)
N1 C1 C2 103.46(11)
C13 C1 C2 114.57(11)
C5 C1 C2 112.72(11)
C17 C2 C16 104.60(11)
C17 C2 C3 111.43(11)
C16 C2 C3 112.48(11)
C17 C2 C1 113.39(12)
C16 C2 C1 111.64(10)
C3 C2 C1 103.55(11)
C28 C3 C4 117.22(12)
C28 C3 C2 117.03(12)
C4 C3 C2 102.50(12)
C28 C3 H3 106.4
C4 C3 H3 106.4
C2 C3 H3 106.4
N1 C4 C3 101.45(12)
N1 C4 H4A 111.5
C3 C4 H4A 111.5
N1 C4 H4B 111.5
C3 C4 H4B 111.5
H4A C4 H4B 109.3
O1 C5 C6 127.85(15)
O1 C5 C1 123.88(14)
C6 C5 C1 108.02(12)
C7 C6 C14 119.94(15)
C7 C6 C5 133.02(15)
C14 C6 C5 107.01(14)
C6 C7 C8 118.12(17)
C6 C7 H7 120.9
C8 C7 H7 120.9
C9 C8 C7 122.18(18)
C9 C8 H8 118.9
C7 C8 H8 118.9
C8 C9 C15 121.13(17)
C8 C9 H9 119.4
C15 C9 H9 119.4
C11 C10 C15 120.39(15)
C11 C10 H10 119.8
C15 C10 H10 119.8
C10 C11 C12 122.67(16)
C10 C11 H11 118.7
C12 C11 H11 118.7
C13 C12 C11 118.34(16)
C13 C12 H12 120.8
C11 C12 H12 120.8
C12 C13 C14 118.96(14)
C12 C13 C1 131.76(14)
C14 C13 C1 109.28(12)
C13 C14 C15 123.69(14)
C13 C14 C6 113.55(13)
C15 C14 C6 122.75(15)
C14 C15 C9 115.86(16)
C14 C15 C10 115.93(15)
C9 C15 C10 128.20(16)
O2 C16 C25 123.86(13)
O2 C16 C2 121.52(13)
C25 C16 C2 114.58(12)
O3 C17 C2 111.95(11)
O3 C17 H17A 109.2
C2 C17 H17A 109.2
O3 C17 H17B 109.2
C2 C17 H17B 109.2
H17A C17 H17B 107.9
O3 C18 C25 123.80(13)
O3 C18 C19 114.18(14)
C25 C18 C19 122.01(15)
C20 C19 C18 119.39(16)
C20 C19 H19 120.3
C18 C19 H19 120.3
C19 C20 C27 122.01(15)
C19 C20 H20 119.0
C27 C20 H20 119.0
C22 C21 C27 121.07(17)
C22 C21 H21 119.5
C27 C21 H21 119.5
C21 C22 C23 119.77(16)
C21 C22 H22 120.1
C23 C22 H22 120.1
C24 C23 C22 120.91(18)
C24 C23 H23 119.5
C22 C23 H23 119.5
C23 C24 C26 120.88(16)
C23 C24 H24 119.6
C26 C24 H24 119.6
C18 C25 C26 118.62(13)
C18 C25 C16 118.44(13)
C26 C25 C16 122.93(13)
C24 C26 C27 117.85(14)
C24 C26 C25 123.49(13)
C27 C26 C25 118.64(14)
C20 C27 C21 121.53(16)
C20 C27 C26 119.19(15)
C21 C27 C26 119.28(16)
C33 C28 C29 117.40(15)
C33 C28 C3 123.91(14)
C29 C28 C3 118.69(13)
C30 C29 C28 121.55(16)
C30 C29 H29 119.2
C28 C29 H29 119.2
C31 C30 C29 119.89(17)
C31 C30 H30 120.1
C29 C30 H30 120.1
C32 C31 C30 119.56(16)
C32 C31 H31 120.2
C30 C31 H31 120.2
C31 C32 C33 120.48(16)
C31 C32 H32 119.8
C33 C32 H32 119.8
C32 C33 C28 121.09(16)
C32 C33 H33 119.5
C28 C33 H33 119.5
N1 C34 H34A 109.5
N1 C34 H34B 109.5
H34A C34 H34B 109.5
N1 C34 H34C 109.5
H34A C34 H34C 109.5
H34B C34 H34C 109.5
C34 N1 C4 116.80(13)
C34 N1 C1 117.15(14)
C4 N1 C1 108.55(12)
C18 O3 C17 116.01(11)

loop_
_geom_bond_atom_site_label_1
_geom_bond_atom_site_label_2
_geom_bond_distance
C1 N1 1.468(2)
C1 C13 1.5214(19)
C1 C5 1.576(2)
C1 C2 1.591(2)
C2 C17 1.528(2)
C2 C16 1.5345(19)
C2 C3 1.554(2)
C3 C28 1.510(2)
C3 C4 1.519(2)
C3 H3 0.9800
C4 N1 1.451(2)
C4 H4A 0.9700
C4 H4B 0.9700
C5 O1 1.2135(17)
C5 C6 1.477(2)
C6 C7 1.369(2)
C6 C14 1.406(2)
C7 C8 1.406(3)
C7 H7 0.9300
C8 C9 1.371(3)
C8 H8 0.9300
C9 C15 1.410(3)
C9 H9 0.9300
C10 C11 1.361(3)
C10 C15 1.415(2)
C10 H10 0.9300
C11 C12 1.418(2)
C11 H11 0.9300
C12 C13 1.368(2)
C12 H12 0.9300
C13 C14 1.401(2)
C14 C15 1.405(2)
C16 O2 1.2140(17)
C16 C25 1.4834(19)
C17 O3 1.4295(18)
C17 H17A 0.9700
C17 H17B 0.9700
C18 O3 1.3599(18)
C18 C25 1.385(2)
C18 C19 1.407(2)
C19 C20 1.350(3)
C19 H19 0.9300
C20 C27 1.413(3)
C20 H20 0.9300
C21 C22 1.355(3)
C21 C27 1.415(2)
C21 H21 0.9300
C22 C23 1.391(3)
C22 H22 0.9300
C23 C24 1.375(2)
C23 H23 0.9300
C24 C26 1.404(2)
C24 H24 0.9300
C25 C26 1.444(2)
C26 C27 1.422(2)
C28 C33 1.392(2)
C28 C29 1.393(2)
C29 C30 1.383(2)
C29 H29 0.9300
C30 C31 1.379(3)
C30 H30 0.9300
C31 C32 1.377(3)
C31 H31 0.9300
C32 C33 1.382(2)
C32 H32 0.9300
C33 H33 0.9300
C34 N1 1.449(2)
C34 H34A 0.9600
C34 H34B 0.9600
C34 H34C 0.9600

loop_
_geom_torsion_atom_site_label_1
_geom_torsion_atom_site_label_2
_geom_torsion_atom_site_label_3
_geom_torsion_atom_site_label_4
_geom_torsion
N1 C1 C2 C17 -118.51(12)
C13 C1 C2 C17 118.84(13)
C5 C1 C2 C17 3.23(16)
N1 C1 C2 C16 123.65(12)
C13 C1 C2 C16 1.00(17)
C5 C1 C2 C16 -114.60(13)
N1 C1 C2 C3 2.40(13)
C13 C1 C2 C3 -120.25(13)
C5 C1 C2 C3 124.15(12)
C17 C2 C3 C28 -35.15(17)
C16 C2 C3 C28 81.94(15)
C1 C2 C3 C28 -157.38(12)
C17 C2 C3 C4 94.57(14)
C16 C2 C3 C4 -148.34(12)
C1 C2 C3 C4 -27.65(13)
C28 C3 C4 N1 172.86(13)
C2 C3 C4 N1 43.25(14)
N1 C1 C5 O1 47.4(2)
C13 C1 C5 O1 167.78(16)
C2 C1 C5 O1 -69.1(2)
N1 C1 C5 C6 -127.24(13)
C13 C1 C5 C6 -6.87(15)
C2 C1 C5 C6 116.26(13)
O1 C5 C6 C7 8.7(3)
C1 C5 C6 C7 -176.93(18)
O1 C5 C6 C14 -169.31(17)
C1 C5 C6 C14 5.06(17)
C14 C6 C7 C8 0.0(3)
C5 C6 C7 C8 -177.83(18)
C6 C7 C8 C9 0.9(3)
C7 C8 C9 C15 -1.2(3)
C15 C10 C11 C12 -0.9(3)
C10 C11 C12 C13 -0.6(3)
C11 C12 C13 C14 1.7(2)
C11 C12 C13 C1 -176.97(15)
N1 C1 C13 C12 -54.4(2)
C5 C1 C13 C12 -174.88(16)
C2 C1 C13 C12 63.3(2)
N1 C1 C13 C14 126.81(13)
C5 C1 C13 C14 6.37(15)
C2 C1 C13 C14 -115.49(14)
C12 C13 C14 C15 -1.4(2)
C1 C13 C14 C15 177.51(14)
C12 C13 C14 C6 177.28(14)
C1 C13 C14 C6 -3.78(17)
C7 C6 C14 C13 -179.24(15)
C5 C6 C14 C13 -0.92(18)
C7 C6 C14 C15 -0.5(2)
C5 C6 C14 C15 177.80(14)
C13 C14 C15 C9 178.84(15)
C6 C14 C15 C9 0.3(2)
C13 C14 C15 C10 0.0(2)
C6 C14 C15 C10 -178.63(14)
C8 C9 C15 C14 0.6(3)
C8 C9 C15 C10 179.29(17)
C11 C10 C15 C14 1.2(2)
C11 C10 C15 C9 -177.53(17)
C17 C2 C16 O2 131.11(14)
C3 C2 C16 O2 10.03(19)
C1 C2 C16 O2 -105.89(16)
C17 C2 C16 C25 -46.79(15)
C3 C2 C16 C25 -167.88(11)
C1 C2 C16 C25 76.21(14)
C16 C2 C17 O3 62.52(15)
C3 C2 C17 O3 -175.70(12)
C1 C2 C17 O3 -59.33(16)
O3 C18 C19 C20 177.09(15)
C25 C18 C19 C20 -2.7(3)
C18 C19 C20 C27 2.6(3)
C27 C21 C22 C23 2.5(3)
C21 C22 C23 C24 -4.2(3)
C22 C23 C24 C26 1.2(3)
O3 C18 C25 C26 179.96(13)
C19 C18 C25 C26 -0.2(2)
O3 C18 C25 C16 1.4(2)
C19 C18 C25 C16 -178.75(14)
O2 C16 C25 C18 -160.19(15)
C2 C16 C25 C18 17.65(18)
O2 C16 C25 C26 21.3(2)
C2 C16 C25 C26 -160.81(12)
C23 C24 C26 C27 3.3(2)
C23 C24 C26 C25 -178.59(15)
C18 C25 C26 C24 -174.88(14)
C16 C25 C26 C24 3.6(2)
C18 C25 C26 C27 3.3(2)
C16 C25 C26 C27 -178.28(13)
C19 C20 C27 C21 -179.86(18)
C19 C20 C27 C26 0.5(3)
C22 C21 C27 C20 -177.63(17)
C22 C21 C27 C26 2.0(3)
C24 C26 C27 C20 174.83(15)
C25 C26 C27 C20 -3.4(2)
C24 C26 C27 C21 -4.8(2)
C25 C26 C27 C21 176.92(14)
C4 C3 C28 C33 -45.5(2)
C2 C3 C28 C33 76.87(19)
C4 C3 C28 C29 134.60(16)
C2 C3 C28 C29 -103.01(16)
C33 C28 C29 C30 -1.0(2)
C3 C28 C29 C30 178.86(15)
C28 C29 C30 C31 -0.6(3)
C29 C30 C31 C32 1.4(3)
C30 C31 C32 C33 -0.4(3)
C31 C32 C33 C28 -1.4(3)
C29 C28 C33 C32 2.0(2)
C3 C28 C33 C32 -177.86(16)
C3 C4 N1 C34 -179.27(14)
C3 C4 N1 C1 -44.13(15)
C13 C1 N1 C34 -75.17(17)
C5 C1 N1 C34 38.81(18)
C2 C1 N1 C34 160.73(13)
C13 C1 N1 C4 149.87(12)
C5 C1 N1 C4 -96.14(14)
C2 C1 N1 C4 25.77(15)
C25 C18 O3 C17 14.0(2)
C19 C18 O3 C17 -165.81(13)
C2 C17 O3 C18 -48.00(17)
